data_4062865
_journal_name_full Organometallics
_journal_year 2004
_chemical_formula_sum 'C17 H10 Cl4 O2'
_chemical_formula_weight 388.05
_space_group_IT_number 14
_symmetry_cell_setting monoclinic
_symmetry_space_group_name_Hall '-P 2ybc'
_symmetry_space_group_name_H-M 'P 1 21/c 1'
_cell_angle_alpha 90.00
_cell_angle_beta 90.0470(10)
_cell_angle_gamma 90.00
_cell_formula_units_Z 4
_cell_length_a 11.2973(6)
_cell_length_b 17.3784(9)
_cell_length_c 7.7297(4)
_cell_measurement_temperature 173(2)
_cell_volume 1517.56(14)
_diffrn_ambient_temperature 173(2)
_exptl_crystal_density_diffrn 1.698
_cod_depositor_comments
;
The following automatic conversions were performed:
'_symmetry_cell_setting' value 'Monoclinic' changed to 'monoclinic'
according to '/home/saulius/struct/CIF-dictionaries/cif_core.dic'
dictionary named 'cif_core.dic' version 2.4.1 from 2010-06-29.

Automatic conversion script
Id: cif_fix_enum 1527 2010-12-29 10:47:43Z saulius 
;
_cod_original_sg_symbol_H-M 'P 21/c'
_cod_database_code 4062865

loop_
_symmetry_equiv_pos_as_xyz
'x, y, z'
'-x, y+1/2, -z+1/2'
'-x, -y, -z'
'x, -y-1/2, z-1/2'

loop_
_atom_site_label
_atom_site_type_symbol
_atom_site_fract_x
_atom_site_fract_y
_atom_site_fract_z
_atom_site_U_iso_or_equiv
_atom_site_adp_type
_atom_site_occupancy
_atom_site_symmetry_multiplicity
_atom_site_calc_flag
_atom_site_refinement_flags
_atom_site_disorder_assembly
_atom_site_disorder_group
C1 C 0.14548(12) 0.87813(8) 0.84764(18) 0.0230(3) Uani 1 1 d . . .
C2 C 0.04342(13) 0.84012(8) 0.89848(18) 0.0231(3) Uani 1 1 d . . .
C3 C -0.06740(13) 0.87452(8) 0.88105(18) 0.0245(3) Uani 1 1 d . . .
C4 C -0.07543(12) 0.94791(9) 0.81091(18) 0.0244(3) Uani 1 1 d . . .
C5 C 0.02674(13) 0.98672(8) 0.76107(18) 0.0228(3) Uani 1 1 d . . .
C6 C 0.13805(12) 0.95299(8) 0.78059(18) 0.0226(3) Uani 1 1 d . . .
C7 C 0.32447(13) 0.82796(8) 0.72430(19) 0.0234(3) Uani 1 1 d . . .
H7 H 0.3189 0.7739 0.6889 0.028 Uiso 1 1 calc R . .
C8 C 0.30702(12) 0.88390(8) 0.57099(18) 0.0213(3) Uani 1 1 d . . .
H8 H 0.2310 0.8809 0.5102 0.026 Uiso 1 1 calc R . .
C9 C 0.33607(12) 0.96114(8) 0.66022(19) 0.0228(3) Uani 1 1 d . . .
H9 H 0.3690 0.9967 0.5745 0.027 Uiso 1 1 calc R . .
C10 C 0.43405(13) 0.93983(9) 0.79313(19) 0.0266(3) Uani 1 1 d . . .
H10A H 0.5064 0.9682 0.7707 0.032 Uiso 1 1 calc R . .
H10B H 0.4083 0.9501 0.9105 0.032 Uiso 1 1 calc R . .
C11 C 0.45213(13) 0.85236(9) 0.76320(19) 0.0246(3) Uani 1 1 d . . .
H11 H 0.4923 0.8242 0.8560 0.030 Uiso 1 1 calc R . .
C12 C 0.50514(13) 0.84473(8) 0.58470(19) 0.0231(3) Uani 1 1 d . . .
C13 C 0.41565(12) 0.86385(8) 0.46701(18) 0.0219(3) Uani 1 1 d . . .
C14 C 0.43826(13) 0.86709(8) 0.29097(19) 0.0252(3) Uani 1 1 d . . .
H14 H 0.3783 0.8783 0.2124 0.030 Uiso 1 1 calc R . .
C15 C 0.55349(14) 0.85298(9) 0.2352(2) 0.0280(3) Uani 1 1 d . . .
H15 H 0.5709 0.8557 0.1178 0.034 Uiso 1 1 calc R . .
C16 C 0.64294(14) 0.83496(8) 0.3522(2) 0.0275(3) Uani 1 1 d . . .
H16 H 0.7194 0.8260 0.3123 0.033 Uiso 1 1 calc R . .
C17 C 0.61902(13) 0.83017(8) 0.5289(2) 0.0256(3) Uani 1 1 d . . .
H17 H 0.6784 0.8175 0.6072 0.031 Uiso 1 1 calc R . .
Cl1 Cl 0.05710(4) 0.75054(2) 0.99160(6) 0.03279(11) Uani 1 1 d . . .
Cl2 Cl -0.19193(3) 0.82590(2) 0.94537(6) 0.03576(12) Uani 1 1 d . . .
Cl3 Cl -0.21163(3) 0.99026(3) 0.78344(6) 0.03636(12) Uani 1 1 d . . .
Cl4 Cl 0.01884(4) 1.07806(2) 0.67563(5) 0.03022(11) Uani 1 1 d . . .
O1 O 0.25301(9) 0.84456(6) 0.87556(14) 0.0266(2) Uani 1 1 d . . .
O2 O 0.23331(10) 0.99644(6) 0.74080(15) 0.0272(2) Uani 1 1 d . . .

loop_
_atom_site_aniso_label
_atom_site_aniso_U_11
_atom_site_aniso_U_22
_atom_site_aniso_U_33
_atom_site_aniso_U_23
_atom_site_aniso_U_13
_atom_site_aniso_U_12
C1 0.0245(7) 0.0218(6) 0.0227(7) 0.0013(5) 0.0011(5) 0.0025(5)
C2 0.0288(7) 0.0190(6) 0.0214(6) 0.0013(5) 0.0014(5) -0.0009(5)
C3 0.0239(7) 0.0285(7) 0.0212(6) -0.0024(5) 0.0020(5) -0.0048(5)
C4 0.0229(7) 0.0292(7) 0.0210(6) -0.0028(5) -0.0007(5) 0.0042(5)
C5 0.0281(7) 0.0188(6) 0.0216(6) -0.0010(5) -0.0001(5) 0.0029(5)
C6 0.0247(7) 0.0209(6) 0.0222(6) -0.0010(5) 0.0021(5) -0.0003(5)
C7 0.0229(7) 0.0214(6) 0.0259(7) 0.0025(5) 0.0016(5) 0.0022(5)
C8 0.0203(6) 0.0192(6) 0.0244(7) 0.0017(5) -0.0008(5) 0.0013(5)
C9 0.0221(6) 0.0201(6) 0.0262(7) 0.0004(5) 0.0034(5) 0.0000(5)
C10 0.0255(7) 0.0292(7) 0.0250(7) -0.0032(6) -0.0014(5) -0.0018(5)
C11 0.0227(7) 0.0276(7) 0.0236(7) 0.0016(5) -0.0019(5) 0.0031(5)
C12 0.0243(7) 0.0213(6) 0.0238(7) -0.0004(5) -0.0014(5) 0.0004(5)
C13 0.0235(6) 0.0171(6) 0.0252(7) -0.0007(5) -0.0014(5) 0.0005(5)
C14 0.0295(7) 0.0215(6) 0.0245(7) -0.0009(5) -0.0035(6) 0.0007(5)
C15 0.0345(8) 0.0252(7) 0.0243(7) -0.0022(5) 0.0034(6) 0.0021(6)
C16 0.0259(7) 0.0242(7) 0.0326(8) -0.0024(6) 0.0043(6) 0.0012(5)
C17 0.0236(7) 0.0244(7) 0.0287(7) 0.0001(5) -0.0020(6) 0.0018(5)
Cl1 0.0379(2) 0.02334(19) 0.0371(2) 0.00830(14) 0.00315(16) -0.00172(14)
Cl2 0.0264(2) 0.0421(2) 0.0388(2) 0.00414(16) 0.00360(16) -0.00888(15)
Cl3 0.02472(19) 0.0418(2) 0.0426(2) 0.00207(17) -0.00195(16) 0.00796(15)
Cl4 0.0365(2) 0.02111(18) 0.0331(2) 0.00311(13) -0.00078(15) 0.00520(13)
O1 0.0243(5) 0.0285(5) 0.0270(5) 0.0071(4) 0.0032(4) 0.0053(4)
O2 0.0258(5) 0.0181(5) 0.0377(6) -0.0006(4) 0.0076(4) -0.0004(4)

loop_
_geom_bond_atom_site_label_1
_geom_bond_atom_site_label_2
_geom_bond_distance
_geom_bond_site_symmetry_2
_geom_bond_publ_flag
C1 O1 1.3647(17) . ?
C1 C2 1.386(2) . ?
C1 C6 1.4028(19) . ?
C2 C3 1.394(2) . ?
C2 Cl1 1.7220(14) . ?
C3 C4 1.389(2) . ?
C3 Cl2 1.7150(15) . ?
C4 C5 1.392(2) . ?
C4 Cl3 1.7186(14) . ?
C5 C6 1.396(2) . ?
C5 Cl4 1.7215(14) . ?
C6 O2 1.3504(17) . ?
C7 O1 1.4503(18) . ?
C7 C11 1.533(2) . ?
C7 C8 1.5452(19) . ?
C8 C13 1.508(2) . ?
C8 C9 1.5442(19) . ?
C9 O2 1.4538(17) . ?
C9 C10 1.554(2) . ?
C10 C11 1.551(2) . ?
C11 C12 1.510(2) . ?
C12 C17 1.381(2) . ?
C12 C13 1.3995(19) . ?
C13 C14 1.386(2) . ?
C14 C15 1.393(2) . ?
C15 C16 1.392(2) . ?
C16 C17 1.394(2) . ?
